data_4319118
loop_
_publ_author_name
'Jamie L. Schneider'
'Victor G. Young'
'William B. Tolman'

_publ_section_title
;
 Copper(I) Chemistry of Bis(pyrazolyl)diphenylborate Ligands: Formation of
 a Heterocycle by Cu-Mediated Acetonitrile Addition
;
_journal_name_full 'Inorganic Chemistry'
_journal_page_first 165
_journal_page_last 168
_journal_paper_doi 10.1021/ic000637j
_journal_volume 40
_journal_year 2001
_chemical_compound_source 'J. Schneider / Prof. W. Tolman'
_chemical_formula_sum 'C61 H66 B3 Cl2 Cu2 F6 N10 Sb'
_chemical_formula_weight 1405.40
_chemical_name_common 99114
_chemical_name_systematic
;
 ?
;
_space_group_IT_number 14
_symmetry_cell_setting monoclinic
_symmetry_space_group_name_Hall '-P 2yn'
_symmetry_space_group_name_H-M 'P 1 21/n 1'
_atom_sites_solution_hydrogens geom
_atom_sites_solution_primary direct
_atom_sites_solution_secondary difmap
_audit_creation_method SHELXL
_cell_angle_alpha 90.00
_cell_angle_beta 93.619(2)
_cell_angle_gamma 90.00
_cell_formula_units_Z 4
_cell_length_a 12.9617(10)
_cell_length_b 35.929(3)
_cell_length_c 14.1137(11)
_cell_measurement_temperature 173(2)
_cell_volume 6559.7(9)
_computing_structure_refinement 'SHELXL-93 (Sheldrick, 1993)'
_computing_structure_solution 'SHELXS-86 (Sheldrick, 1990)'
_diffrn_ambient_temperature 173(2)
_diffrn_radiation_monochromator graphite
_diffrn_radiation_source 'fine-focus sealed tube'
_diffrn_radiation_type MoK\a
_diffrn_radiation_wavelength 0.71073
_diffrn_reflns_av_R_equivalents 0.0374
_diffrn_reflns_av_sigmaI/netI 0.0917
_diffrn_reflns_limit_h_max 15
_diffrn_reflns_limit_h_min -15
_diffrn_reflns_limit_k_max 42
_diffrn_reflns_limit_k_min 0
_diffrn_reflns_limit_l_max 16
_diffrn_reflns_limit_l_min 0
_diffrn_reflns_number 11629
_diffrn_reflns_theta_max 25.09
_diffrn_reflns_theta_min 1.55
_exptl_absorpt_coefficient_mu 1.195
_exptl_absorpt_correction_T_max 1.000
_exptl_absorpt_correction_T_min 0.869
_exptl_absorpt_correction_type 'SADABS (Sheldrick, 1996)'
_exptl_crystal_colour Colorless
_exptl_crystal_density_diffrn 1.423
_exptl_crystal_description Plate
_exptl_crystal_F_000 2856
_exptl_crystal_size_max 0.30
_exptl_crystal_size_mid 0.26
_exptl_crystal_size_min 0.08
_refine_diff_density_max 1.310
_refine_diff_density_min -0.792
_refine_diff_density_rms 0.085
_refine_ls_extinction_method none
_refine_ls_goodness_of_fit_all 0.966
_refine_ls_goodness_of_fit_obs 1.179
_refine_ls_matrix_type full
_refine_ls_number_parameters 820
_refine_ls_number_reflns 11629
_refine_ls_number_restraints 154
_refine_ls_restrained_S_all 0.961
_refine_ls_restrained_S_obs 1.165
_refine_ls_R_factor_all 0.1200
_refine_ls_R_factor_obs 0.0607
_refine_ls_shift/esd_max -0.008
_refine_ls_shift/esd_mean 0.000
_refine_ls_structure_factor_coef Fsqd
_refine_ls_weighting_details 'w=1/[\s^2^(Fo^2^)+(0.0870P)^2^+0.0000P] where P=(Fo^2^+2Fc^2^)/3'
_refine_ls_weighting_scheme calc
_refine_ls_wR_factor_all 0.1668
_refine_ls_wR_factor_obs 0.1469
_reflns_number_observed 6376
_reflns_number_total 11629
_reflns_observed_criterion >2sigma(I)
_cod_data_source_file ic000637j_3.cif
_cod_data_source_block 99114
_cod_depositor_comments
;
The following automatic conversions were performed:

'_symmetry_cell_setting' value 'Monoclinic' changed to 'monoclinic'
according to the built-in table from CIF Core dictionary named
'cif_core.dic' version 2.4.1 from 2010-06-29.

Automatic conversion script
Id: cif_fix_values 1646 2011-03-28 12:23:43Z adriana 

The following automatic conversions were performed:

'_refine_ls_weighting_scheme' value 'calc
w=1/[\s^2^(Fo^2^)+(0.0870P)^2^+0.0000P] where P=(Fo^2^+2Fc^2^)/3' was
changed to 'calc'. New tag '_refine_ls_weighting_details' was
created. The value of the new tag was set to
'w=1/[\s^2^(Fo^2^)+(0.0870P)^2^+0.0000P] where P=(Fo^2^+2Fc^2^)/3'.

Automatic conversion script
Id: cif_fix_values 3143 2015-03-26 13:38:13Z robertas 
;
_cod_original_cell_volume 6559.6(9)
_cod_database_code 4319118

loop_
_symmetry_equiv_pos_as_xyz
'x, y, z'
'-x+1/2, y+1/2, -z+1/2'
'-x, -y, -z'
'x-1/2, -y-1/2, z-1/2'

loop_
_atom_site_aniso_label
_atom_site_aniso_U_11
_atom_site_aniso_U_22
_atom_site_aniso_U_33
_atom_site_aniso_U_23
_atom_site_aniso_U_13
_atom_site_aniso_U_12
Cu1 0.0409(5) 0.0445(5) 0.0456(5) 0.0124(4) 0.0124(4) -0.0056(4)
C1 0.039(4) 0.051(4) 0.060(5) 0.006(4) 0.002(3) 0.008(3)
C2 0.043(4) 0.041(4) 0.040(4) 0.003(3) 0.013(3) 0.007(3)
N1 0.038(3) 0.050(3) 0.041(3) 0.015(3) 0.009(3) 0.008(2)
N2 0.041(3) 0.048(3) 0.044(3) 0.013(3) 0.014(3) 0.010(3)
N3 0.042(3) 0.046(3) 0.044(3) 0.005(3) 0.009(3) 0.002(3)
B1 0.038(4) 0.054(5) 0.046(5) 0.023(4) 0.005(4) -0.006(4)
C3 0.092(6) 0.077(6) 0.045(5) 0.013(4) 0.002(4) 0.018(5)
C4 0.067(5) 0.048(4) 0.039(4) 0.017(3) 0.018(4) 0.021(4)
C5 0.061(5) 0.052(4) 0.051(5) 0.012(4) 0.029(4) 0.006(4)
C6 0.051(4) 0.036(4) 0.061(5) 0.010(3) 0.026(4) 0.003(3)
C7 0.055(5) 0.059(5) 0.088(6) 0.013(4) 0.028(4) -0.005(4)
C8 0.044(4) 0.055(5) 0.073(6) 0.029(4) 0.002(4) -0.002(4)
C9 0.065(6) 0.078(6) 0.110(8) 0.007(6) 0.018(5) 0.022(5)
C10 0.079(7) 0.100(8) 0.140(10) 0.002(7) 0.030(7) 0.037(6)
C11 0.056(8) 0.116(12) 0.350(27) 0.051(13) 0.029(12) 0.042(8)
C12 0.055(7) 0.140(13) 0.248(19) 0.020(11) -0.027(9) 0.033(8)
C13 0.051(5) 0.091(7) 0.143(9) 0.012(6) -0.033(6) 0.006(5)
C14 0.037(4) 0.093(6) 0.062(5) 0.009(5) 0.007(4) -0.013(4)
C15 0.061(5) 0.112(8) 0.064(6) -0.015(5) 0.007(4) -0.021(5)
C16 0.090(8) 0.198(13) 0.084(8) -0.079(9) 0.010(7) -0.031(8)
C17 0.101(10) 0.331(26) 0.069(9) -0.088(14) 0.023(7) -0.088(14)
C18 0.091(8) 0.341(24) 0.029(7) 0.025(10) -0.016(6) -0.076(14)
C19 0.062(6) 0.172(10) 0.060(6) 0.049(7) -0.009(5) -0.031(6)
Cu2 0.0334(4) 0.0424(4) 0.0299(4) 0.0016(4) 0.0148(3) -0.0018(3)
C20 0.033(4) 0.056(4) 0.034(4) 0.007(3) 0.010(3) 0.004(3)
C21 0.030(3) 0.032(3) 0.030(3) 0.000(3) 0.010(3) -0.004(3)
N4 0.030(3) 0.037(3) 0.028(3) -0.004(2) 0.013(2) -0.002(2)
N5 0.028(3) 0.045(3) 0.029(3) 0.004(2) 0.011(2) 0.000(2)
N6 0.025(3) 0.044(3) 0.032(3) 0.003(2) 0.008(2) 0.001(2)
B2 0.029(4) 0.041(4) 0.034(4) 0.004(3) 0.012(3) 0.006(3)
C22 0.041(4) 0.091(6) 0.040(4) 0.015(4) -0.001(3) -0.006(4)
C23 0.038(4) 0.056(4) 0.027(4) 0.006(3) 0.008(3) -0.010(3)
C24 0.043(4) 0.070(5) 0.029(4) 0.010(3) 0.020(3) -0.002(3)
C25 0.037(4) 0.051(4) 0.029(4) -0.003(3) 0.015(3) -0.006(3)
C26 0.036(4) 0.075(5) 0.050(4) 0.005(4) 0.021(3) 0.006(3)
C27 0.026(3) 0.055(4) 0.040(4) 0.002(3) 0.011(3) 0.002(3)
C28 0.049(4) 0.047(4) 0.050(4) -0.002(3) 0.021(3) 0.004(3)
C29 0.058(5) 0.057(5) 0.093(7) -0.027(5) 0.034(5) -0.003(4)
C30 0.078(6) 0.041(4) 0.092(7) 0.007(5) 0.033(5) 0.015(4)
C31 0.071(5) 0.057(5) 0.075(6) 0.015(5) 0.027(4) 0.017(4)
C32 0.046(4) 0.047(4) 0.054(5) 0.006(3) 0.011(3) 0.006(3)
C33 0.031(3) 0.049(4) 0.033(4) 0.000(3) 0.020(3) -0.005(3)
C34 0.041(4) 0.060(4) 0.037(4) -0.001(3) 0.009(3) -0.002(3)
C35 0.043(4) 0.087(6) 0.043(4) 0.004(4) 0.008(4) -0.009(4)
C36 0.049(5) 0.081(6) 0.041(4) 0.003(4) 0.013(4) -0.025(4)
C37 0.060(5) 0.063(5) 0.044(4) -0.005(4) 0.031(4) -0.017(4)
C38 0.038(4) 0.055(4) 0.040(4) 0.000(3) 0.023(3) -0.010(3)
N7 0.022(3) 0.041(3) 0.032(3) 0.005(2) 0.006(2) -0.003(2)
N8 0.027(3) 0.035(3) 0.029(3) 0.003(2) 0.005(2) -0.005(2)
C39 0.041(4) 0.076(5) 0.068(5) 0.017(4) 0.021(4) 0.013(4)
C40 0.033(4) 0.053(4) 0.038(4) 0.004(3) 0.005(3) 0.008(3)
C41 0.040(4) 0.031(4) 0.050(4) 0.005(3) 0.001(3) 0.009(3)
C42 0.032(3) 0.031(3) 0.036(4) 0.000(3) 0.001(3) 0.002(3)
C43 0.048(4) 0.035(4) 0.047(4) 0.010(3) 0.007(3) -0.003(3)
N9 0.025(3) 0.036(3) 0.033(3) 0.001(2) 0.012(2) -0.003(2)
N10 0.028(3) 0.029(3) 0.031(3) 0.003(2) 0.012(2) -0.004(2)
C44 0.044(4) 0.093(6) 0.041(4) -0.005(4) 0.008(3) -0.029(4)
C45 0.037(4) 0.048(4) 0.032(4) -0.004(3) 0.012(3) -0.011(3)
C46 0.038(4) 0.046(4) 0.028(3) -0.004(3) 0.001(3) -0.008(3)
C47 0.032(3) 0.035(3) 0.028(3) 0.003(3) 0.006(3) -0.006(3)
C48 0.046(4) 0.045(4) 0.034(4) -0.006(3) 0.018(3) -0.009(3)
B3 0.030(4) 0.034(4) 0.029(4) 0.001(3) 0.006(3) 0.001(3)
C49 0.031(3) 0.034(3) 0.034(4) -0.002(3) 0.020(3) 0.001(3)
C50 0.045(4) 0.034(4) 0.039(4) 0.000(3) 0.016(3) -0.001(3)
C51 0.064(5) 0.055(5) 0.043(4) 0.007(4) 0.024(4) 0.014(4)
C52 0.084(6) 0.031(4) 0.079(6) 0.002(4) 0.050(5) -0.004(4)
C53 0.063(5) 0.041(4) 0.068(5) -0.014(4) 0.038(4) -0.021(4)
C54 0.035(4) 0.039(4) 0.052(4) -0.003(3) 0.025(3) -0.005(3)
C55 0.042(4) 0.031(3) 0.032(4) -0.001(3) 0.013(3) -0.013(3)
C56 0.048(4) 0.041(4) 0.037(4) -0.008(3) 0.014(3) -0.013(3)
C57 0.078(5) 0.047(4) 0.049(5) -0.016(4) 0.033(4) -0.023(4)
C58 0.101(7) 0.075(6) 0.034(4) -0.008(4) 0.017(5) -0.031(5)
C59 0.084(6) 0.062(5) 0.033(4) 0.006(4) -0.008(4) -0.023(4)
C60 0.047(4) 0.050(4) 0.039(4) 0.004(3) 0.007(3) -0.014(3)
Sb1 0.0549(4) 0.0567(5) 0.0360(5) -0.0043(4) 0.0167(3) -0.0088(3)
F1 0.071(3) 0.066(3) 0.053(3) -0.014(2) 0.022(2) 0.006(2)
F6 0.183(7) 0.130(6) 0.067(4) -0.044(4) 0.061(4) -0.034(5)
F2 0.059(3) 0.183(8) 0.093(5) -0.021(5) 0.028(3) 0.026(4)
F5 0.075(4) 0.209(8) 0.109(5) -0.003(5) -0.013(4) -0.041(5)
F3 0.156(7) 0.092(4) 0.063(3) 0.019(3) 0.023(4) -0.034(4)
F4 0.204(8) 0.056(4) 0.090(5) 0.001(3) 0.023(5) -0.019(4)
Sb1' 0.0549(4) 0.0567(5) 0.0360(5) -0.0043(4) 0.0167(3) -0.0088(3)
F1' 0.071(3) 0.066(3) 0.053(3) -0.014(2) 0.022(2) 0.006(2)
F6' 0.183(7) 0.130(6) 0.067(4) -0.044(4) 0.061(4) -0.034(5)
F2' 0.059(3) 0.183(8) 0.093(5) -0.021(5) 0.028(3) 0.026(4)
F5' 0.075(4) 0.209(8) 0.109(5) -0.003(5) -0.013(4) -0.041(5)
F3' 0.156(7) 0.092(4) 0.063(3) 0.019(3) 0.023(4) -0.034(4)
F4' 0.204(8) 0.056(4) 0.090(5) 0.001(3) 0.023(5) -0.019(4)
Cl1 0.163(8) 0.214(5) 0.153(7) 0.055(5) 0.036(4) 0.014(5)
C61 0.339(35) 0.041(11) 0.176(17) -0.004(11) 0.023(17) 0.026(13)
Cl2 0.161(5) 0.134(4) 0.146(4) -0.010(3) 0.059(3) -0.016(3)
Cl1' 0.163(8) 0.214(5) 0.153(7) 0.055(5) 0.036(4) 0.014(5)
C61' 0.041(20) 0.208(28) 0.351(27) 0.050(39) 0.042(29) 0.033(25)
Cl2' 0.111(9) 0.168(11) 0.364(18) -0.038(11) 0.008(10) 0.002(7)

loop_
_atom_site_label
_atom_site_type_symbol
_atom_site_fract_x
_atom_site_fract_y
_atom_site_fract_z
_atom_site_U_iso_or_equiv
_atom_site_thermal_displace_type
_atom_site_occupancy
_atom_site_calc_flag
_atom_site_refinement_flags
_atom_site_disorder_group
Cu1 Cu 0.67754(6) 0.14683(2) 0.95951(6) 0.0433(2) Uani 1 d . .
C1 C 0.5811(5) 0.1879(2) 0.7639(5) 0.050(2) Uani 1 d . .
H1A H 0.5479(14) 0.1695(9) 0.8031(16) 0.075 Uiso 1 calc R .
H1B H 0.5888(5) 0.1775(11) 0.7005(12) 0.075 Uiso 1 calc R .
H1C H 0.5383(12) 0.2104(3) 0.7587(27) 0.075 Uiso 1 calc R .
C2 C 0.6825(5) 0.1972(2) 0.8076(5) 0.041(2) Uani 1 d . .
N1 N 0.7288(4) 0.18453(14) 0.8832(4) 0.0428(13) Uani 1 d . .
N2 N 0.7430(4) 0.22512(14) 0.7637(4) 0.0435(13) Uani 1 d . .
N3 N 0.8331(4) 0.23135(14) 0.8169(4) 0.0438(13) Uani 1 d . .
B1 B 0.8399(6) 0.2025(2) 0.9045(6) 0.046(2) Uani 1 d . .
C3 C 0.6565(6) 0.2450(2) 0.6080(5) 0.071(2) Uani 1 d . .
H3A H 0.6691(20) 0.2633(10) 0.5586(19) 0.107 Uiso 1 calc R .
H3B H 0.5913(8) 0.2508(14) 0.6364(9) 0.107 Uiso 1 calc R .
H3C H 0.6522(26) 0.2200(5) 0.5799(25) 0.107 Uiso 1 calc R .
C4 C 0.7423(6) 0.2461(2) 0.6824(5) 0.051(2) Uani 1 d . .
C5 C 0.8338(6) 0.2648(2) 0.6851(5) 0.054(2) Uani 1 d . .
H5A H 0.8555(6) 0.2815(2) 0.6381(5) 0.065 Uiso 1 calc R .
C6 C 0.8903(5) 0.2551(2) 0.7693(5) 0.048(2) Uani 1 d . .
C7 C 0.9977(5) 0.2651(2) 0.8065(6) 0.066(2) Uani 1 d . .
H7A H 1.0043(12) 0.2612(13) 0.8753(7) 0.100 Uiso 1 calc R .
H7B H 1.0113(14) 0.2912(4) 0.7924(31) 0.100 Uiso 1 calc R .
H7C H 1.0478(6) 0.2493(9) 0.7760(26) 0.100 Uiso 1 calc R .
C8 C 0.9322(5) 0.1741(2) 0.8863(6) 0.057(2) Uani 1 d . .
C9 C 0.9262(7) 0.1517(2) 0.8066(7) 0.084(3) Uani 1 d . .
H9A H 0.8643(7) 0.1515(2) 0.7668(7) 0.100 Uiso 1 calc R .
C10 C 1.0092(8) 0.1295(3) 0.7834(8) 0.105(3) Uani 1 d . .
H10A H 1.0028(8) 0.1141(3) 0.7286(8) 0.126 Uiso 1 calc R .
C11 C 1.0969(10) 0.1297(4) 0.8370(16) 0.173(8) Uani 1 d . .
H11A H 1.1531(10) 0.1145(4) 0.8206(16) 0.208 Uiso 1 calc R .
C12 C 1.1064(9) 0.1523(4) 0.9181(13) 0.149(6) Uani 1 d . .
H12A H 1.1701(9) 0.1532(4) 0.9552(13) 0.179 Uiso 1 calc R .
C13 C 1.0231(7) 0.1734(3) 0.9443(8) 0.097(3) Uani 1 d . .
H13A H 1.0282(7) 0.1873(3) 1.0017(8) 0.116 Uiso 1 calc R .
C14 C 0.8438(5) 0.2239(3) 1.0047(6) 0.064(2) Uani 1 d . .
C15 C 0.8366(6) 0.2626(3) 1.0143(6) 0.079(3) Uani 1 d . .
H15A H 0.8319(6) 0.2778(3) 0.9591(6) 0.095 Uiso 1 calc R .
C16 C 0.8363(8) 0.2790(4) 1.1024(8) 0.124(5) Uani 1 d . .
H16A H 0.8332(8) 0.3054(4) 1.1060(8) 0.149 Uiso 1 calc R .
C17 C 0.8403(11) 0.2591(6) 1.1847(11) 0.166(9) Uani 1 d . .
H17A H 0.8383(11) 0.2707(6) 1.2450(11) 0.200 Uiso 1 calc R .
C18 C 0.8473(10) 0.2219(6) 1.1751(8) 0.155(8) Uani 1 d . .
H18A H 0.8506(10) 0.2071(6) 1.2311(8) 0.186 Uiso 1 calc R .
C19 C 0.8499(6) 0.2036(3) 1.0886(7) 0.098(3) Uani 1 d . .
H19A H 0.8560(6) 0.1773(3) 1.0868(7) 0.118 Uiso 1 calc R .
Cu2 Cu 0.29599(5) 0.07706(2) 1.21544(5) 0.0347(2) Uani 1 d . .
C20 C 0.4114(4) 0.0345(2) 1.4140(4) 0.041(2) Uani 1 d . .
H20A H 0.4425(9) 0.0375(10) 1.3530(8) 0.061 Uiso 1 calc R .
H20B H 0.4144(5) 0.0083(3) 1.4329(26) 0.061 Uiso 1 calc R .
H20C H 0.4496(8) 0.0496(7) 1.4623(19) 0.061 Uiso 1 calc R .
C21 C 0.3026(4) 0.0469(2) 1.4049(4) 0.0306(13) Uani 1 d . .
N4 N 0.2533(3) 0.06224(13) 1.3355(3) 0.0308(11) Uani 1 d . .
N5 N 0.2400(3) 0.04157(13) 1.4843(3) 0.0333(12) Uani 1 d . .
N6 N 0.1420(3) 0.05431(13) 1.4617(3) 0.0333(12) Uani 1 d . .
B2 B 0.1382(5) 0.0713(2) 1.3585(5) 0.034(2) Uani 1 d . .
C22 C 0.3387(5) 0.0081(2) 1.6202(5) 0.057(2) Uani 1 d . .
H22A H 0.3612(20) -0.0125(8) 1.5808(16) 0.086 Uiso 1 calc R .
H22B H 0.3225(10) -0.0014(11) 1.6826(14) 0.086 Uiso 1 calc R .
H22C H 0.3941(12) 0.0266(4) 1.6280(29) 0.086 Uiso 1 calc R .
C23 C 0.2442(5) 0.0259(2) 1.5729(4) 0.040(2) Uani 1 d . .
C24 C 0.1464(5) 0.0296(2) 1.6041(4) 0.047(2) Uani 1 d . .
H24A H 0.1246(5) 0.0214(2) 1.6637(4) 0.056 Uiso 1 calc R .
C25 C 0.0856(5) 0.0471(2) 1.5345(4) 0.038(2) Uani 1 d . .
C26 C -0.0252(5) 0.0567(2) 1.5319(5) 0.053(2) Uani 1 d . .
H26A H -0.0364(7) 0.0807(6) 1.4998(27) 0.079 Uiso 1 calc R .
H26B H -0.0473(9) 0.0585(12) 1.5969(5) 0.079 Uiso 1 calc R .
H26C H -0.0655(5) 0.0374(6) 1.4973(26) 0.079 Uiso 1 calc R .
C27 C 0.1242(4) 0.1160(2) 1.3602(4) 0.040(2) Uani 1 d . .
C28 C 0.1309(5) 0.1372(2) 1.4420(5) 0.048(2) Uani 1 d . .
H28A H 0.1401(5) 0.1250(2) 1.5016(5) 0.058 Uiso 1 calc R .
C29 C 0.1243(6) 0.1761(2) 1.4396(6) 0.068(2) Uani 1 d . .
H29A H 0.1281(6) 0.1900(2) 1.4970(6) 0.082 Uiso 1 calc R .
C30 C 0.1122(6) 0.1942(2) 1.3523(7) 0.069(2) Uani 1 d . .
H30A H 0.1093(6) 0.2206(2) 1.3495(7) 0.083 Uiso 1 calc R .
C31 C 0.1047(6) 0.1737(2) 1.2710(6) 0.067(2) Uani 1 d . .
H31A H 0.0954(6) 0.1859(2) 1.2113(6) 0.080 Uiso 1 calc R .
C32 C 0.1106(5) 0.1354(2) 1.2746(5) 0.049(2) Uani 1 d . .
H32A H 0.1053(5) 0.1218(2) 1.2168(5) 0.058 Uiso 1 calc R .
C33 C 0.0556(4) 0.0488(2) 1.2908(4) 0.0370(15) Uani 1 d . .
C34 C -0.0409(5) 0.0635(2) 1.2612(4) 0.046(2) Uani 1 d . .
H34A H -0.0586(5) 0.0876(2) 1.2829(4) 0.055 Uiso 1 calc R .
C35 C -0.1115(5) 0.0446(2) 1.2017(5) 0.057(2) Uani 1 d . .
H35A H -0.1761(5) 0.0558(2) 1.1830(5) 0.069 Uiso 1 calc R .
C36 C -0.0884(6) 0.0100(2) 1.1700(5) 0.057(2) Uani 1 d . .
H36A H -0.1359(6) -0.0029(2) 1.1279(5) 0.068 Uiso 1 calc R .
C37 C 0.0049(6) -0.0060(2) 1.1996(5) 0.054(2) Uani 1 d . .
H37A H 0.0205(6) -0.0305(2) 1.1794(5) 0.065 Uiso 1 calc R .
C38 C 0.0763(5) 0.0133(2) 1.2587(4) 0.043(2) Uani 1 d . .
H38A H 0.1405(5) 0.0019(2) 1.2775(4) 0.052 Uiso 1 calc R .
N7 N 0.6627(3) 0.09950(13) 1.0144(3) 0.0316(11) Uani 1 d . .
N8 N 0.5786(3) 0.08651(12) 1.0619(3) 0.0304(11) Uani 1 d . .
C39 C 0.8195(5) 0.0739(2) 0.9468(5) 0.061(2) Uani 1 d . .
H39A H 0.8627(16) 0.0933(9) 0.9776(20) 0.092 Uiso 1 calc R .
H39B H 0.8021(5) 0.0808(12) 0.8805(9) 0.092 Uiso 1 calc R .
H39C H 0.8573(18) 0.0503(4) 0.9490(28) 0.092 Uiso 1 calc R .
C40 C 0.7212(5) 0.0697(2) 0.9982(4) 0.041(2) Uani 1 d . .
C41 C 0.6781(5) 0.0383(2) 1.0341(4) 0.040(2) Uani 1 d . .
H41A H 0.7046(5) 0.0137(2) 1.0314(4) 0.048 Uiso 1 calc R .
C42 C 0.5898(4) 0.0491(2) 1.0744(4) 0.0332(14) Uani 1 d . .
C43 C 0.5127(5) 0.0254(2) 1.1220(4) 0.043(2) Uani 1 d . .
H43A H 0.4886(22) 0.0386(5) 1.1771(16) 0.065 Uiso 1 calc R .
H43B H 0.5454(9) 0.0019(5) 1.1428(24) 0.065 Uiso 1 calc R .
H43C H 0.4537(14) 0.0201(9) 1.0771(9) 0.065 Uiso 1 calc R .
N9 N 0.3005(3) 0.08154(12) 1.0816(3) 0.0311(11) Uani 1 d . .
N10 N 0.3886(3) 0.09053(12) 1.0358(3) 0.0289(11) Uani 1 d . .
C44 C 0.1276(5) 0.0543(2) 1.0405(5) 0.059(2) Uani 1 d . .
H44A H 0.1135(15) 0.0642(10) 1.1031(15) 0.088 Uiso 1 calc R .
H44B H 0.1246(11) 0.0270(2) 1.0420(31) 0.088 Uiso 1 calc R .
H44C H 0.0759(6) 0.0637(11) 0.9929(18) 0.088 Uiso 1 calc R .
C45 C 0.2334(5) 0.0664(2) 1.0154(4) 0.039(2) Uani 1 d . .
C46 C 0.2774(4) 0.0653(2) 0.9293(4) 0.0370(15) Uani 1 d . .
H46A H 0.2466(4) 0.0557(2) 0.8715(4) 0.044 Uiso 1 calc R .
C47 C 0.3747(4) 0.0807(2) 0.9427(4) 0.0315(13) Uani 1 d . .
C48 C 0.4542(5) 0.0857(2) 0.8709(4) 0.041(2) Uani 1 d . .
H48A H 0.4804(21) 0.1112(3) 0.8738(18) 0.062 Uiso 1 calc R .
H48B H 0.4226(8) 0.0807(10) 0.8072(5) 0.062 Uiso 1 calc R .
H48C H 0.5114(14) 0.0683(7) 0.8848(16) 0.062 Uiso 1 calc R .
B3 B 0.4841(5) 0.1116(2) 1.0854(5) 0.031(2) Uani 1 d . .
C49 C 0.4913(4) 0.1540(2) 1.0438(4) 0.0322(14) Uani 1 d . .
C50 C 0.4148(5) 0.1694(2) 0.9811(4) 0.039(2) Uani 1 d . .
H50A H 0.3609(5) 0.1539(2) 0.9549(4) 0.046 Uiso 1 calc R .
C51 C 0.4158(6) 0.2066(2) 0.9566(5) 0.053(2) Uani 1 d . .
H51A H 0.3625(6) 0.2163(2) 0.9143(5) 0.064 Uiso 1 calc R .
C52 C 0.4922(7) 0.2294(2) 0.9923(6) 0.063(2) Uani 1 d . .
H52A H 0.4924(7) 0.2549(2) 0.9748(6) 0.075 Uiso 1 calc R .
C53 C 0.5692(6) 0.2156(2) 1.0538(5) 0.056(2) Uani 1 d . .
H53A H 0.6230(6) 0.2315(2) 1.0782(5) 0.067 Uiso 1 calc R .
C54 C 0.5686(5) 0.1786(2) 1.0802(5) 0.041(2) Uani 1 d . .
H54A H 0.6215(5) 0.1695(2) 1.1238(5) 0.049 Uiso 1 calc R .
C55 C 0.4758(5) 0.1159(2) 1.1996(4) 0.0347(14) Uani 1 d . .
C56 C 0.3948(5) 0.1366(2) 1.2355(4) 0.042(2) Uani 1 d . .
H56A H 0.3403(5) 0.1455(2) 1.1933(4) 0.050 Uiso 1 calc R .
C57 C 0.3933(6) 0.1444(2) 1.3336(5) 0.057(2) Uani 1 d . .
H57A H 0.3370(6) 0.1577(2) 1.3572(5) 0.068 Uiso 1 calc R .
C58 C 0.4723(7) 0.1327(2) 1.3942(5) 0.069(2) Uani 1 d . .
H58A H 0.4711(7) 0.1382(2) 1.4600(5) 0.083 Uiso 1 calc R .
C59 C 0.5549(6) 0.1129(2) 1.3613(5) 0.060(2) Uani 1 d . .
H59A H 0.6105(6) 0.1051(2) 1.4038(5) 0.072 Uiso 1 calc R .
C60 C 0.5546(5) 0.1047(2) 1.2656(5) 0.045(2) Uani 1 d . .
H60A H 0.6106(5) 0.0908(2) 1.2436(5) 0.054 Uiso 1 calc R .
Sb1 Sb 0.66777(7) 0.07882(3) 0.65630(8) 0.0486(3) Uani 0.830(4) d PD 1
F1 F 0.6491(3) 0.10569(9) 0.7659(2) 0.0624(11) Uani 0.830(4) d PD 1
F6 F 0.6864(3) 0.05194(10) 0.5467(2) 0.124(3) Uani 0.830(4) d PD 1
F2 F 0.8089(2) 0.07838(15) 0.6866(3) 0.110(3) Uani 0.830(4) d PD 1
F5 F 0.5266(2) 0.07924(14) 0.6260(3) 0.132(3) Uani 0.830(4) d PD 1
F3 F 0.6825(3) 0.12305(8) 0.5911(3) 0.103(2) Uani 0.830(4) d PD 1
F4 F 0.6531(4) 0.03457(8) 0.7215(3) 0.116(3) Uani 0.830(4) d PD 1
Sb1' Sb 0.6836(4) 0.08795(14) 0.6322(3) 0.0486(3) Uani 0.170(4) d PD 2
F1' F 0.6554(10) 0.1019(4) 0.7542(5) 0.0624(11) Uani 0.170(4) d PD 2
F6' F 0.7119(10) 0.0739(4) 0.5101(5) 0.124(3) Uani 0.170(4) d PD 2
F2' F 0.8149(6) 0.1081(5) 0.6500(12) 0.110(3) Uani 0.170(4) d PD 2
F5' F 0.5523(7) 0.0677(5) 0.6143(12) 0.132(3) Uani 0.170(4) d PD 2
F3' F 0.6338(14) 0.1333(3) 0.5864(13) 0.103(2) Uani 0.170(4) d PD 2
F4' F 0.7335(15) 0.0426(3) 0.6779(14) 0.116(3) Uani 0.170(4) d PD 2
Cl1 Cl 0.7590(6) 0.1938(2) 0.4042(6) 0.176(3) Uani 0.652(5) d PDU 3
C61 C 0.8427(21) 0.1559(4) 0.4544(13) 0.185(11) Uani 0.652(5) d PDU 3
H61A H 0.8023(21) 0.1329(4) 0.4631(13) 0.222 Uiso 0.652(5) calc PR 3
H61B H 0.8996(21) 0.1504(4) 0.4129(13) 0.222 Uiso 0.652(5) calc PR 3
Cl2 Cl 0.8934(4) 0.17492(15) 0.5703(4) 0.145(2) Uani 0.652(5) d PDU 3
Cl1' Cl 0.8144(13) 0.1916(5) 0.4503(9) 0.176(3) Uani 0.348(5) d PDU 4
C61' C 0.8414(26) 0.1436(8) 0.4115(16) 0.199(13) Uani 0.348(5) d PDU 4
H61C H 0.9162(26) 0.1380(8) 0.4193(16) 0.238 Uiso 0.348(5) calc PR 4
H61B H 0.8031(26) 0.1252(8) 0.4480(16) 0.238 Uiso 0.348(5) calc PR 4
Cl2' Cl 0.7956(9) 0.1434(3) 0.2849(12) 0.215(6) Uani 0.348(5) d PDU 4

loop_
_atom_type_symbol
_atom_type_description
_atom_type_scat_dispersion_real
_atom_type_scat_dispersion_imag
_atom_type_scat_source
C C 0.0033 0.0016 'International Tables Vol C Tables 4.2.6.8 and 6.1.1.4'
H H 0.0000 0.0000 'International Tables Vol C Tables 4.2.6.8 and 6.1.1.4'
B B 0.0013 0.0007 'International Tables Vol C Tables 4.2.6.8 and 6.1.1.4'
N N 0.0061 0.0033 'International Tables Vol C Tables 4.2.6.8 and 6.1.1.4'
F F 0.0171 0.0103 'International Tables Vol C Tables 4.2.6.8 and 6.1.1.4'
Cl Cl 0.1484 0.1585 'International Tables Vol C Tables 4.2.6.8 and 6.1.1.4'
Cu Cu 0.3201 1.2651 'International Tables Vol C Tables 4.2.6.8 and 6.1.1.4'
Sb Sb -0.5866 1.5461 'International Tables Vol C Tables 4.2.6.8 and 6.1.1.4'

loop_
_geom_angle_atom_site_label_1
_geom_angle_atom_site_label_2
_geom_angle_atom_site_label_3
_geom_angle
_geom_angle_site_symmetry_1
_geom_angle_site_symmetry_3
_geom_angle_publ_flag
N1 Cu1 N7 159.4(2) . . ?
N1 Cu1 C54 107.0(2) . . ?
N7 Cu1 C54 93.1(2) . . ?
N1 C2 N2 111.7(6) . . ?
N1 C2 C1 129.6(6) . . ?
N2 C2 C1 118.7(6) . . ?
C2 N1 B1 112.7(5) . . ?
C2 N1 Cu1 125.0(4) . . ?
B1 N1 Cu1 122.3(4) . . ?
N3 N2 C4 109.2(5) . . ?
N3 N2 C2 110.3(5) . . ?
C4 N2 C2 140.3(6) . . ?
C6 N3 N2 108.0(5) . . ?
C6 N3 B1 142.1(6) . . ?
N2 N3 B1 108.7(5) . . ?
N1 B1 C8 112.7(6) . . ?
N1 B1 C14 109.8(5) . . ?
C8 B1 C14 117.6(6) . . ?
N1 B1 N3 96.4(5) . . ?
C8 B1 N3 106.9(5) . . ?
C14 B1 N3 111.4(6) . . ?
C5 C4 N2 106.8(6) . . ?
C5 C4 C3 130.4(7) . . ?
N2 C4 C3 122.7(7) . . ?
C4 C5 C6 108.0(6) . . ?
N3 C6 C5 107.9(6) . . ?
N3 C6 C7 120.6(6) . . ?
C5 C6 C7 131.4(6) . . ?
C9 C8 C13 118.1(8) . . ?
C9 C8 B1 119.8(7) . . ?
C13 C8 B1 121.9(8) . . ?
C8 C9 C10 121.3(9) . . ?
C11 C10 C9 120.6(12) . . ?
C10 C11 C12 119.8(12) . . ?
C13 C12 C11 120.3(12) . . ?
C12 C13 C8 119.7(11) . . ?
C19 C14 C15 116.0(9) . . ?
C19 C14 B1 119.7(8) . . ?
C15 C14 B1 124.2(7) . . ?
C16 C15 C14 121.1(10) . . ?
C17 C16 C15 122.8(14) . . ?
C18 C17 C16 115.8(13) . . ?
C17 C18 C19 124.2(15) . . ?
C18 C19 C14 120.0(12) . . ?
N4 Cu2 N9 160.6(2) . . ?
N4 C21 N5 112.3(5) . . ?
N4 C21 C20 129.3(5) . . ?
N5 C21 C20 118.4(5) . . ?
C21 N4 B2 111.7(4) . . ?
C21 N4 Cu2 130.9(4) . . ?
B2 N4 Cu2 117.3(4) . . ?
N6 N5 C23 109.5(4) . . ?
N6 N5 C21 109.6(4) . . ?
C23 N5 C21 140.8(5) . . ?
C25 N6 N5 107.6(5) . . ?
C25 N6 B2 143.8(5) . . ?
N5 N6 B2 108.6(4) . . ?
N6 B2 N4 97.8(4) . . ?
N6 B2 C33 109.5(5) . . ?
N4 B2 C33 112.1(5) . . ?
N6 B2 C27 111.6(5) . . ?
N4 B2 C27 108.5(5) . . ?
C33 B2 C27 116.0(5) . . ?
N5 C23 C24 105.6(5) . . ?
N5 C23 C22 124.4(5) . . ?
C24 C23 C22 129.9(6) . . ?
C25 C24 C23 108.3(5) . . ?
N6 C25 C24 109.0(5) . . ?
N6 C25 C26 121.2(6) . . ?
C24 C25 C26 129.7(5) . . ?
C28 C27 C32 116.5(6) . . ?
C28 C27 B2 124.0(6) . . ?
C32 C27 B2 119.4(6) . . ?
C27 C28 C29 122.0(7) . . ?
C30 C29 C28 119.4(7) . . ?
C31 C30 C29 119.4(7) . . ?
C30 C31 C32 120.5(7) . . ?
C31 C32 C27 122.3(7) . . ?
C38 C33 C34 116.1(6) . . ?
C38 C33 B2 121.5(5) . . ?
C34 C33 B2 122.4(6) . . ?
C35 C34 C33 122.8(7) . . ?
C36 C35 C34 119.9(7) . . ?
C35 C36 C37 119.3(7) . . ?
C36 C37 C38 120.6(7) . . ?
C33 C38 C37 121.3(6) . . ?
C40 N7 N8 106.4(4) . . ?
C40 N7 Cu1 125.2(4) . . ?
N8 N7 Cu1 127.1(3) . . ?
C42 N8 N7 108.2(4) . . ?
C42 N8 B3 128.0(4) . . ?
N7 N8 B3 123.5(4) . . ?
N7 C40 C41 110.3(5) . . ?
N7 C40 C39 120.4(6) . . ?
C41 C40 C39 129.3(6) . . ?
C42 C41 C40 106.9(5) . . ?
N8 C42 C41 108.2(5) . . ?
N8 C42 C43 123.3(5) . . ?
C41 C42 C43 128.5(5) . . ?
C45 N9 N10 106.7(4) . . ?
C45 N9 Cu2 126.5(4) . . ?
N10 N9 Cu2 124.1(4) . . ?
C47 N10 N9 109.1(4) . . ?
C47 N10 B3 127.2(4) . . ?
N9 N10 B3 123.5(4) . . ?
N9 C45 C46 109.7(5) . . ?
N9 C45 C44 120.8(5) . . ?
C46 C45 C44 129.5(6) . . ?
C45 C46 C47 107.2(5) . . ?
N10 C47 C46 107.4(5) . . ?
N10 C47 C48 124.5(5) . . ?
C46 C47 C48 128.0(5) . . ?
N8 B3 N10 103.4(4) . . ?
N8 B3 C55 111.3(5) . . ?
N10 B3 C55 112.7(5) . . ?
N8 B3 C49 113.3(4) . . ?
N10 B3 C49 110.4(5) . . ?
C55 B3 C49 106.0(5) . . ?
C50 C49 C54 116.3(5) . . ?
C50 C49 B3 122.6(5) . . ?
C54 C49 B3 120.5(5) . . ?
C51 C50 C49 121.5(6) . . ?
C52 C51 C50 120.6(7) . . ?
C51 C52 C53 120.0(7) . . ?
C52 C53 C54 120.2(7) . . ?
C53 C54 C49 121.4(7) . . ?
C53 C54 Cu1 103.7(4) . . ?
C49 C54 Cu1 83.5(3) . . ?
C60 C55 C56 116.3(6) . . ?
C60 C55 B3 122.8(5) . . ?
C56 C55 B3 120.2(5) . . ?
C55 C56 C57 120.9(7) . . ?
C58 C57 C56 120.0(7) . . ?
C57 C58 C59 120.9(7) . . ?
C60 C59 C58 118.7(7) . . ?
C59 C60 C55 123.2(7) . . ?
F3 Sb1 F1 89.47(13) . . ?
F3 Sb1 F5 90.55(13) . . ?
F1 Sb1 F5 90.55(13) . . ?
F3 Sb1 F2 89.47(13) . . ?
F1 Sb1 F2 89.45(13) . . ?
F5 Sb1 F2 179.98(13) . . ?
F3 Sb1 F6 90.54(13) . . ?
F1 Sb1 F6 180.0(2) . . ?
F5 Sb1 F6 89.46(13) . . ?
F2 Sb1 F6 90.53(13) . . ?
F3 Sb1 F4 179.99(15) . . ?
F1 Sb1 F4 90.53(13) . . ?
F5 Sb1 F4 89.46(13) . . ?
F2 Sb1 F4 90.52(13) . . ?
F6 Sb1 F4 89.46(13) . . ?
F3' Sb1' F5' 90.0(5) . . ?
F3' Sb1' F4' 180.0(8) . . ?
F5' Sb1' F4' 90.0(5) . . ?
F3' Sb1' F1' 90.0(5) . . ?
F5' Sb1' F1' 90.0(5) . . ?
F4' Sb1' F1' 90.0(5) . . ?
F3' Sb1' F6' 90.0(5) . . ?
F5' Sb1' F6' 90.0(5) . . ?
F4' Sb1' F6' 90.0(5) . . ?
F1' Sb1' F6' 180.0(8) . . ?
F3' Sb1' F2' 90.0(5) . . ?
F5' Sb1' F2' 180.0(8) . . ?
F4' Sb1' F2' 90.0(5) . . ?
F1' Sb1' F2' 90.0(5) . . ?
F6' Sb1' F2' 90.0(5) . . ?
Cl2 C61 Cl1 103.5(8) . . ?
Cl2' C61' Cl1' 103.4(11) . . ?

loop_
_geom_bond_atom_site_label_1
_geom_bond_atom_site_label_2
_geom_bond_distance
_geom_bond_site_symmetry_2
_geom_bond_publ_flag
Cu1 N1 1.878(5) . ?
Cu1 N7 1.884(4) . ?
Cu1 C54 2.549(6) . ?
C1 C2 1.456(8) . ?
C2 N1 1.274(7) . ?
C2 N2 1.437(7) . ?
N1 B1 1.589(9) . ?
N2 N3 1.367(7) . ?
N2 C4 1.373(7) . ?
N3 C6 1.338(7) . ?
N3 B1 1.610(8) . ?
B1 C8 1.607(11) . ?
B1 C14 1.607(11) . ?
C3 C4 1.481(10) . ?
C4 C5 1.360(9) . ?
C5 C6 1.402(9) . ?
C6 C7 1.500(9) . ?
C8 C9 1.380(11) . ?
C8 C13 1.393(10) . ?
C9 C10 1.395(11) . ?
C10 C11 1.33(2) . ?
C11 C12 1.40(2) . ?
C12 C13 1.388(15) . ?
C14 C19 1.389(10) . ?
C14 C15 1.399(11) . ?
C15 C16 1.377(12) . ?
C16 C17 1.36(2) . ?
C17 C18 1.35(2) . ?
C18 C19 1.39(2) . ?
Cu2 N4 1.892(4) . ?
Cu2 N9 1.901(5) . ?
C20 C21 1.475(8) . ?
C21 N4 1.263(7) . ?
C21 N5 1.437(7) . ?
N4 B2 1.580(8) . ?
N5 N6 1.369(6) . ?
N5 C23 1.370(7) . ?
N6 C25 1.324(7) . ?
N6 B2 1.577(8) . ?
B2 C33 1.608(9) . ?
B2 C27 1.616(9) . ?
C22 C23 1.500(8) . ?
C23 C24 1.374(8) . ?
C24 C25 1.372(8) . ?
C25 C26 1.476(8) . ?
C27 C28 1.380(8) . ?
C27 C32 1.397(8) . ?
C28 C29 1.400(9) . ?
C29 C30 1.394(10) . ?
C30 C31 1.361(10) . ?
C31 C32 1.379(9) . ?
C33 C38 1.386(8) . ?
C33 C34 1.397(8) . ?
C34 C35 1.381(9) . ?
C35 C36 1.361(10) . ?
C36 C37 1.381(10) . ?
C37 C38 1.391(9) . ?
N7 C40 1.340(7) . ?
N7 N8 1.395(6) . ?
N8 C42 1.362(7) . ?
N8 B3 1.573(8) . ?
C39 C40 1.513(8) . ?
C40 C41 1.371(8) . ?
C41 C42 1.367(8) . ?
C42 C43 1.504(8) . ?
N9 C45 1.350(7) . ?
N9 N10 1.385(6) . ?
N10 C47 1.362(7) . ?
N10 B3 1.576(8) . ?
C44 C45 1.501(8) . ?
C45 C46 1.375(8) . ?
C46 C47 1.380(8) . ?
C47 C48 1.500(7) . ?
B3 C55 1.629(8) . ?
B3 C49 1.639(8) . ?
C49 C50 1.399(8) . ?
C49 C54 1.407(8) . ?
C50 C51 1.381(9) . ?
C51 C52 1.358(10) . ?
C52 C53 1.373(10) . ?
C53 C54 1.380(9) . ?
C55 C60 1.397(8) . ?
C55 C56 1.408(8) . ?
C56 C57 1.414(9) . ?
C57 C58 1.358(10) . ?
C58 C59 1.390(11) . ?
C59 C60 1.383(9) . ?
Sb1 F3 1.852(2) . ?
Sb1 F1 1.853(2) . ?
Sb1 F5 1.852(2) . ?
Sb1 F2 1.853(2) . ?
Sb1 F6 1.853(2) . ?
Sb1 F4 1.853(2) . ?
Sb1' F3' 1.853(2) . ?
Sb1' F5' 1.853(2) . ?
Sb1' F4' 1.852(2) . ?
Sb1' F1' 1.853(2) . ?
Sb1' F6' 1.853(2) . ?
Sb1' F2' 1.853(2) . ?
Cl1 C61 1.855(11) . ?
C61 Cl2 1.854(11) . ?
Cl1' C61' 1.852(12) . ?
C61' Cl2' 1.847(13) . ?

loop_
_geom_torsion_atom_site_label_1
_geom_torsion_atom_site_label_2
_geom_torsion_atom_site_label_3
_geom_torsion_atom_site_label_4
_geom_torsion
_geom_torsion_site_symmetry_1
_geom_torsion_site_symmetry_2
_geom_torsion_site_symmetry_3
_geom_torsion_site_symmetry_4
_geom_torsion_publ_flag
N2 C2 N1 B1 -1.4(7) . . . . ?
C1 C2 N1 B1 179.7(6) . . . . ?
N2 C2 N1 Cu1 -178.2(4) . . . . ?
C1 C2 N1 Cu1 2.8(10) . . . . ?
N7 Cu1 N1 C2 105.3(7) . . . . ?
C54 Cu1 N1 C2 -88.5(5) . . . . ?
N7 Cu1 N1 B1 -71.3(8) . . . . ?
C54 Cu1 N1 B1 94.9(5) . . . . ?
N1 C2 N2 N3 -2.0(7) . . . . ?
C1 C2 N2 N3 177.1(5) . . . . ?
N1 C2 N2 C4 173.0(7) . . . . ?
C1 C2 N2 C4 -7.9(11) . . . . ?
C4 N2 N3 C6 -1.8(7) . . . . ?
C2 N2 N3 C6 174.8(5) . . . . ?
C4 N2 N3 B1 -172.3(5) . . . . ?
C2 N2 N3 B1 4.3(6) . . . . ?
C2 N1 B1 C8 -107.9(6) . . . . ?
Cu1 N1 B1 C8 69.1(7) . . . . ?
C2 N1 B1 C14 119.0(6) . . . . ?
Cu1 N1 B1 C14 -64.0(7) . . . . ?
C2 N1 B1 N3 3.5(7) . . . . ?
Cu1 N1 B1 N3 -179.5(4) . . . . ?
C6 N3 B1 N1 -169.7(8) . . . . ?
N2 N3 B1 N1 -4.5(6) . . . . ?
C6 N3 B1 C8 -53.7(11) . . . . ?
N2 N3 B1 C8 111.6(6) . . . . ?
C6 N3 B1 C14 76.0(10) . . . . ?
N2 N3 B1 C14 -118.7(6) . . . . ?
N3 N2 C4 C5 1.2(7) . . . . ?
C2 N2 C4 C5 -173.8(7) . . . . ?
N3 N2 C4 C3 178.3(6) . . . . ?
C2 N2 C4 C3 3.3(12) . . . . ?
N2 C4 C5 C6 -0.2(7) . . . . ?
C3 C4 C5 C6 -177.0(7) . . . . ?
N2 N3 C6 C5 1.6(7) . . . . ?
B1 N3 C6 C5 166.9(8) . . . . ?
N2 N3 C6 C7 -175.3(6) . . . . ?
B1 N3 C6 C7 -10.0(12) . . . . ?
C4 C5 C6 N3 -0.9(7) . . . . ?
C4 C5 C6 C7 175.6(7) . . . . ?
N1 B1 C8 C9 42.9(9) . . . . ?
C14 B1 C8 C9 172.2(7) . . . . ?
N3 B1 C8 C9 -61.8(8) . . . . ?
N1 B1 C8 C13 -142.7(7) . . . . ?
C14 B1 C8 C13 -13.5(10) . . . . ?
N3 B1 C8 C13 112.6(8) . . . . ?
C13 C8 C9 C10 -1.2(13) . . . . ?
B1 C8 C9 C10 173.4(8) . . . . ?
C8 C9 C10 C11 -0.9(16) . . . . ?
C9 C10 C11 C12 0.2(22) . . . . ?
C10 C11 C12 C13 2.5(26) . . . . ?
C11 C12 C13 C8 -4.5(21) . . . . ?
C9 C8 C13 C12 3.8(14) . . . . ?
B1 C8 C13 C12 -170.6(10) . . . . ?
N1 B1 C14 C19 74.5(8) . . . . ?
C8 B1 C14 C19 -56.1(9) . . . . ?
N3 B1 C14 C19 -179.9(6) . . . . ?
N1 B1 C14 C15 -102.4(8) . . . . ?
C8 B1 C14 C15 127.0(7) . . . . ?
N3 B1 C14 C15 3.2(9) . . . . ?
C19 C14 C15 C16 0.3(12) . . . . ?
B1 C14 C15 C16 177.3(7) . . . . ?
C14 C15 C16 C17 -1.6(16) . . . . ?
C15 C16 C17 C18 1.6(21) . . . . ?
C16 C17 C18 C19 -0.3(24) . . . . ?
C17 C18 C19 C14 -1.0(19) . . . . ?
C15 C14 C19 C18 0.9(12) . . . . ?
B1 C14 C19 C18 -176.2(8) . . . . ?
N5 C21 N4 B2 0.8(7) . . . . ?
C20 C21 N4 B2 -178.8(6) . . . . ?
N5 C21 N4 Cu2 178.1(4) . . . . ?
C20 C21 N4 Cu2 -1.4(9) . . . . ?
N9 Cu2 N4 C21 125.1(7) . . . . ?
N9 Cu2 N4 B2 -57.7(8) . . . . ?
N4 C21 N5 N6 1.1(6) . . . . ?
C20 C21 N5 N6 -179.3(5) . . . . ?
N4 C21 N5 C23 175.5(7) . . . . ?
C20 C21 N5 C23 -4.9(10) . . . . ?
C23 N5 N6 C25 0.3(6) . . . . ?
C21 N5 N6 C25 176.6(5) . . . . ?
C23 N5 N6 B2 -178.6(5) . . . . ?
C21 N5 N6 B2 -2.4(6) . . . . ?
C25 N6 B2 N4 -175.8(7) . . . . ?
N5 N6 B2 N4 2.5(5) . . . . ?
C25 N6 B2 C33 -59.0(10) . . . . ?
N5 N6 B2 C33 119.3(5) . . . . ?
C25 N6 B2 C27 70.7(10) . . . . ?
N5 N6 B2 C27 -110.9(5) . . . . ?
C21 N4 B2 N6 -2.0(6) . . . . ?
Cu2 N4 B2 N6 -179.7(3) . . . . ?
C21 N4 B2 C33 -116.7(5) . . . . ?
Cu2 N4 B2 C33 65.5(5) . . . . ?
C21 N4 B2 C27 113.9(5) . . . . ?
Cu2 N4 B2 C27 -63.8(6) . . . . ?
N6 N5 C23 C24 -0.3(7) . . . . ?
C21 N5 C23 C24 -174.8(7) . . . . ?
N6 N5 C23 C22 178.3(6) . . . . ?
C21 N5 C23 C22 3.9(12) . . . . ?
N5 C23 C24 C25 0.1(7) . . . . ?
C22 C23 C24 C25 -178.4(7) . . . . ?
N5 N6 C25 C24 -0.2(7) . . . . ?
B2 N6 C25 C24 178.1(7) . . . . ?
N5 N6 C25 C26 -178.8(6) . . . . ?
B2 N6 C25 C26 -0.4(12) . . . . ?
C23 C24 C25 N6 0.1(8) . . . . ?
C23 C24 C25 C26 178.4(6) . . . . ?
N6 B2 C27 C28 9.4(8) . . . . ?
N4 B2 C27 C28 -97.2(6) . . . . ?
C33 B2 C27 C28 135.7(6) . . . . ?
N6 B2 C27 C32 -174.6(5) . . . . ?
N4 B2 C27 C32 78.8(7) . . . . ?
C33 B2 C27 C32 -48.4(7) . . . . ?
C32 C27 C28 C29 0.0(9) . . . . ?
B2 C27 C28 C29 176.1(6) . . . . ?
C27 C28 C29 C30 -0.9(10) . . . . ?
C28 C29 C30 C31 1.4(11) . . . . ?
C29 C30 C31 C32 -1.0(12) . . . . ?
C30 C31 C32 C27 0.1(11) . . . . ?
C28 C27 C32 C31 0.4(9) . . . . ?
B2 C27 C32 C31 -175.8(6) . . . . ?
N6 B2 C33 C38 -73.8(6) . . . . ?
N4 B2 C33 C38 33.6(7) . . . . ?
C27 B2 C33 C38 158.9(5) . . . . ?
N6 B2 C33 C34 106.0(6) . . . . ?
N4 B2 C33 C34 -146.7(5) . . . . ?
C27 B2 C33 C34 -21.4(8) . . . . ?
C38 C33 C34 C35 -1.4(9) . . . . ?
B2 C33 C34 C35 178.8(6) . . . . ?
C33 C34 C35 C36 0.4(10) . . . . ?
C34 C35 C36 C37 1.4(10) . . . . ?
C35 C36 C37 C38 -2.1(9) . . . . ?
C34 C33 C38 C37 0.8(8) . . . . ?
B2 C33 C38 C37 -179.5(5) . . . . ?
C36 C37 C38 C33 1.0(9) . . . . ?
N1 Cu1 N7 C40 2.7(9) . . . . ?
C54 Cu1 N7 C40 -164.0(5) . . . . ?
N1 Cu1 N7 N8 -162.6(5) . . . . ?
C54 Cu1 N7 N8 30.6(4) . . . . ?
C40 N7 N8 C42 1.0(6) . . . . ?
Cu1 N7 N8 C42 168.6(4) . . . . ?
C40 N7 N8 B3 -173.4(5) . . . . ?
Cu1 N7 N8 B3 -5.8(7) . . . . ?
N8 N7 C40 C41 -0.4(7) . . . . ?
Cu1 N7 C40 C41 -168.3(4) . . . . ?
N8 N7 C40 C39 179.6(5) . . . . ?
Cu1 N7 C40 C39 11.7(8) . . . . ?
N7 C40 C41 C42 -0.3(7) . . . . ?
C39 C40 C41 C42 179.7(7) . . . . ?
N7 N8 C42 C41 -1.1(6) . . . . ?
B3 N8 C42 C41 172.9(5) . . . . ?
N7 N8 C42 C43 -179.1(5) . . . . ?
B3 N8 C42 C43 -5.1(9) . . . . ?
C40 C41 C42 N8 0.9(7) . . . . ?
C40 C41 C42 C43 178.7(6) . . . . ?
N4 Cu2 N9 C45 3.1(9) . . . . ?
N4 Cu2 N9 N10 -155.5(5) . . . . ?
C45 N9 N10 C47 -0.2(6) . . . . ?
Cu2 N9 N10 C47 162.0(4) . . . . ?
C45 N9 N10 B3 175.5(5) . . . . ?
Cu2 N9 N10 B3 -22.4(7) . . . . ?
N10 N9 C45 C46 0.6(6) . . . . ?
Cu2 N9 C45 C46 -161.0(4) . . . . ?
N10 N9 C45 C44 -178.4(6) . . . . ?
Cu2 N9 C45 C44 20.0(8) . . . . ?
N9 C45 C46 C47 -0.8(7) . . . . ?
C44 C45 C46 C47 178.1(7) . . . . ?
N9 N10 C47 C46 -0.3(6) . . . . ?
B3 N10 C47 C46 -175.7(5) . . . . ?
N9 N10 C47 C48 -179.0(5) . . . . ?
B3 N10 C47 C48 5.5(9) . . . . ?
C45 C46 C47 N10 0.6(7) . . . . ?
C45 C46 C47 C48 179.3(6) . . . . ?
C42 N8 B3 N10 -50.7(7) . . . . ?
N7 N8 B3 N10 122.4(5) . . . . ?
C42 N8 B3 C55 70.5(7) . . . . ?
N7 N8 B3 C55 -116.4(5) . . . . ?
C42 N8 B3 C49 -170.2(5) . . . . ?
N7 N8 B3 C49 3.0(7) . . . . ?
C47 N10 B3 N8 -55.9(7) . . . . ?
N9 N10 B3 N8 129.2(5) . . . . ?
C47 N10 B3 C55 -176.2(5) . . . . ?
N9 N10 B3 C55 8.9(7) . . . . ?
C47 N10 B3 C49 65.5(7) . . . . ?
N9 N10 B3 C49 -109.3(5) . . . . ?
N8 B3 C49 C50 122.0(6) . . . . ?
N10 B3 C49 C50 6.6(7) . . . . ?
C55 B3 C49 C50 -115.7(6) . . . . ?
N8 B3 C49 C54 -66.9(7) . . . . ?
N10 B3 C49 C54 177.7(5) . . . . ?
C55 B3 C49 C54 55.4(6) . . . . ?
C54 C49 C50 C51 0.2(8) . . . . ?
B3 C49 C50 C51 171.6(5) . . . . ?
C49 C50 C51 C52 0.5(9) . . . . ?
C50 C51 C52 C53 -0.3(10) . . . . ?
C51 C52 C53 C54 -0.7(10) . . . . ?
C52 C53 C54 C49 1.4(9) . . . . ?
C52 C53 C54 Cu1 92.2(6) . . . . ?
C50 C49 C54 C53 -1.1(8) . . . . ?
B3 C49 C54 C53 -172.7(5) . . . . ?
C50 C49 C54 Cu1 -103.3(4) . . . . ?
B3 C49 C54 Cu1 85.1(4) . . . . ?
N1 Cu1 C54 C53 4.2(6) . . . . ?
N7 Cu1 C54 C53 179.4(5) . . . . ?
N1 Cu1 C54 C49 125.0(4) . . . . ?
N7 Cu1 C54 C49 -59.8(4) . . . . ?
N8 B3 C55 C60 11.6(8) . . . . ?
N10 B3 C55 C60 127.2(6) . . . . ?
C49 B3 C55 C60 -112.0(6) . . . . ?
N8 B3 C55 C56 -178.5(5) . . . . ?
N10 B3 C55 C56 -62.9(7) . . . . ?
C49 B3 C55 C56 57.9(7) . . . . ?
C60 C55 C56 C57 -1.8(8) . . . . ?
B3 C55 C56 C57 -172.3(5) . . . . ?
C55 C56 C57 C58 1.9(9) . . . . ?
C56 C57 C58 C59 -0.5(11) . . . . ?
C57 C58 C59 C60 -0.9(11) . . . . ?
C58 C59 C60 C55 1.1(10) . . . . ?
C56 C55 C60 C59 0.3(9) . . . . ?
B3 C55 C60 C59 170.6(6) . . . . ?
